data_7159842
loop_
_publ_author_name
'Kumar, Madan'
'Goswami, Avijit'

_publ_section_title
;
 Synthesis of trifluoroethoxy/aryloxy cinnolines, cinnolinones and
 indazoles from <i>o</i>-alkynylanilines <i>via</i> metal-free
 diazotization reagent.
;
_journal_issue 13
_journal_name_full 'Organic &amp; biomolecular chemistry'
_journal_page_first 2608
_journal_page_last 2619
_journal_paper_doi 10.1039/d4ob00058g
_journal_volume 22
_journal_year 2024
_chemical_formula_moiety 'C17 H11 Br N2 O'
_chemical_formula_sum 'C17 H11 Br N2 O'
_chemical_formula_weight 339.19
_space_group_crystal_system monoclinic
_space_group_IT_number 14
_space_group_name_Hall '-P 2yn'
_space_group_name_H-M_alt 'P 1 21/n 1'
_atom_sites_solution_hydrogens geom
_atom_sites_solution_primary dual
_audit_creation_date 2023-07-18
_audit_creation_method
;
Olex2 1.5
(compiled 2022.04.07 svn.rca3783a0 for OlexSys, GUI svn.r6498)
;
_audit_update_record
;
2023-07-18 deposited with the CCDC.	2024-02-22 downloaded from the CCDC.
;
_cell_angle_alpha 90
_cell_angle_beta 94.934(5)
_cell_angle_gamma 90
_cell_formula_units_Z 4
_cell_length_a 5.1247(5)
_cell_length_b 13.5141(15)
_cell_length_c 20.781(2)
_cell_measurement_reflns_used 3184
_cell_measurement_temperature 298
_cell_measurement_theta_max 26.31
_cell_measurement_theta_min 2.48
_cell_volume 1433.9(3)
_computing_cell_refinement 'SAINT V8.40B (?, 2016)'
_computing_data_reduction 'SAINT V8.40B (?, 2016)'
_computing_molecular_graphics 'Olex2 1.5 (Dolomanov et al., 2009)'
_computing_publication_material 'Olex2 1.5 (Dolomanov et al., 2009)'
_computing_structure_refinement 'XL  (Sheldrick, 2008)'
_computing_structure_solution 'SHELXT 2018/2 (Sheldrick, 2018)'
_diffrn_ambient_temperature 298
_diffrn_detector 'Bruker APEX2 area detector'
_diffrn_detector_area_resol_mean 7.9
_diffrn_detector_type 'CCD area detector'
_diffrn_measured_fraction_theta_full 0.988
_diffrn_measured_fraction_theta_max 0.968
_diffrn_measurement_device 'three-circle diffractometer'
_diffrn_measurement_device_type 'Bruker SMART APEX2 area detector'
_diffrn_measurement_method '\w and \f scans'
_diffrn_radiation_monochromator 'mirror optics'
_diffrn_radiation_probe x-ray
_diffrn_radiation_type MoK\a
_diffrn_radiation_wavelength 0.71073
_diffrn_reflns_av_R_equivalents 0.0547
_diffrn_reflns_av_unetI/netI 0.0495
_diffrn_reflns_Laue_measured_fraction_full 0.988
_diffrn_reflns_Laue_measured_fraction_max 0.968
_diffrn_reflns_limit_h_max 6
_diffrn_reflns_limit_h_min -6
_diffrn_reflns_limit_k_max 18
_diffrn_reflns_limit_k_min -17
_diffrn_reflns_limit_l_max 22
_diffrn_reflns_limit_l_min -27
_diffrn_reflns_number 12448
_diffrn_reflns_point_group_measured_fraction_full 0.988
_diffrn_reflns_point_group_measured_fraction_max 0.968
_diffrn_reflns_theta_full 25.242
_diffrn_reflns_theta_max 28.335
_diffrn_reflns_theta_min 2.478
_diffrn_source 'microfocus sealed X-ray tube'
_diffrn_source_current 1.0
_diffrn_source_power 0.05
_diffrn_source_type 'Incoatec I\ms'
_diffrn_source_voltage 50.0
_diffrn_standards_number 0
_exptl_absorpt_coefficient_mu 2.866
_exptl_absorpt_correction_T_max 0.7457
_exptl_absorpt_correction_T_min 0.3908
_exptl_absorpt_correction_type multi-scan
_exptl_absorpt_process_details
;
SADABS-2016/2 (Bruker,2016/2) was used for absorption correction.
wR2(int) was 0.1126 before and 0.0685 after correction.
The Ratio of minimum to maximum transmission is 0.5241.
The \l/2 correction factor is Not present.
;
_exptl_crystal_colour 'clear colourless'
_exptl_crystal_colour_lustre clear
_exptl_crystal_colour_primary colourless
_exptl_crystal_density_diffrn 1.571
_exptl_crystal_description block
_exptl_crystal_F_000 680
_exptl_crystal_size_max 0.258
_exptl_crystal_size_mid 0.231
_exptl_crystal_size_min 0.137
_refine_diff_density_max 0.551
_refine_diff_density_min -0.849
_refine_diff_density_rms 0.065
_refine_ls_extinction_method none
_refine_ls_goodness_of_fit_ref 1.029
_refine_ls_hydrogen_treatment constr
_refine_ls_matrix_type full
_refine_ls_number_parameters 190
_refine_ls_number_reflns 3463
_refine_ls_number_restraints 0
_refine_ls_restrained_S_all 1.029
_refine_ls_R_factor_all 0.0626
_refine_ls_R_factor_gt 0.0440
_refine_ls_shift/su_max 0.000
_refine_ls_shift/su_mean 0.000
_refine_ls_structure_factor_coef Fsqd
_refine_ls_weighting_details 'w=1/[\s^2^(Fo^2^)+(0.0462P)^2^+0.8731P] where P=(Fo^2^+2Fc^2^)/3'
_refine_ls_weighting_scheme calc
_refine_ls_wR_factor_gt 0.1072
_refine_ls_wR_factor_ref 0.1172
_reflns_Friedel_coverage 0.000
_reflns_number_gt 2606
_reflns_number_total 3463
_reflns_threshold_expression 'I > 2\s(I)'
_cod_data_source_file d4ob00058g2.cif
_cod_data_source_block agmk_591_0m
_cod_depositor_comments 'Adding full bibliography for 7159839--7159843.cif.'
_cod_original_cell_volume 1433.8(3)
_cod_database_code 7159842
_shelx_shelxl_version_number 2019/1
_shelx_space_group_comment
;
The symmetry employed for this shelxl refinement is uniquely defined
by the following loop, which should always be used as a source of
symmetry information in preference to the above space-group names.
They are only intended as comments.
;
_shelx_estimated_absorpt_t_max 0.695
_shelx_estimated_absorpt_t_min 0.525
_olex2_refinement_description
;
1.a Secondary CH2 refined with riding coordinates:
 C3(H3A,H3B)
1.b Aromatic/amide H refined with riding coordinates:
 C13(H13), C8(H8), C5(H5), C6(H6), C17(H17), C16(H16), C14(H14), C15(H15)
1.c :
 C1(H1)
;
_olex2_submission_special_instructions 'No special instructions were received'

loop_
_space_group_symop_operation_xyz
'x, y, z'
'-x+1/2, y+1/2, -z+1/2'
'-x, -y, -z'
'x-1/2, -y-1/2, z-1/2'

loop_
_atom_site_label
_atom_site_type_symbol
_atom_site_fract_x
_atom_site_fract_y
_atom_site_fract_z
_atom_site_U_iso_or_equiv
_atom_site_adp_type
_atom_site_occupancy
_atom_site_site_symmetry_order
_atom_site_calc_flag
_atom_site_refinement_flags_posn
_atom_site_refinement_flags_adp
_atom_site_refinement_flags_occupancy
_atom_site_disorder_assembly
_atom_site_disorder_group
Br1 Br 1.02697(7) 0.35755(3) 0.12328(2) 0.06292(15) Uani 1 1 d . . . . .
O1 O 0.3008(5) 0.18903(14) 0.26610(10) 0.0546(5) Uani 1 1 d . . . . .
N1 N 0.2103(4) 0.39829(16) 0.36608(11) 0.0389(5) Uani 1 1 d . . . . .
N2 N 0.3586(4) 0.46452(15) 0.33851(11) 0.0394(5) Uani 1 1 d . . . . .
C4 C 0.5170(5) 0.44147(18) 0.29049(13) 0.0379(5) Uani 1 1 d . . . . .
C11 C 0.1951(5) 0.30652(18) 0.34512(12) 0.0362(5) Uani 1 1 d . . . . .
C12 C 0.0315(5) 0.2409(2) 0.38259(12) 0.0383(6) Uani 1 1 d . . . . .
C9 C 0.5048(5) 0.34525(17) 0.26507(13) 0.0358(5) Uani 1 1 d . . . . .
C10 C 0.3312(5) 0.27236(18) 0.29019(13) 0.0393(6) Uani 1 1 d . . . . .
C13 C -0.1649(5) 0.2803(2) 0.41740(14) 0.0456(6) Uani 1 1 d . . . . .
H13 H -0.199874 0.347806 0.415112 0.055 Uiso 1 1 calc R U . . .
C8 C 0.6605(5) 0.3204(2) 0.21520(13) 0.0414(6) Uani 1 1 d . . . . .
H8 H 0.653375 0.256875 0.197954 0.050 Uiso 1 1 calc R U . . .
C5 C 0.6883(6) 0.5107(2) 0.26653(14) 0.0462(6) Uani 1 1 d . . . . .
H5 H 0.698182 0.574433 0.283428 0.055 Uiso 1 1 calc R U . . .
C3 C 0.3524(6) 0.56339(19) 0.36778(15) 0.0486(7) Uani 1 1 d . . . . .
H3A H 0.359652 0.612992 0.334247 0.058 Uiso 1 1 calc R U . . .
H3B H 0.188132 0.571694 0.387141 0.058 Uiso 1 1 calc R U . . .
C6 C 0.8405(6) 0.4847(2) 0.21849(14) 0.0492(7) Uani 1 1 d . . . . .
H6 H 0.956478 0.530264 0.203304 0.059 Uiso 1 1 calc R U . . .
C7 C 0.8223(6) 0.3893(2) 0.19201(14) 0.0447(6) Uani 1 1 d . . . . .
C2 C 0.5689(7) 0.5793(2) 0.41696(16) 0.0542(8) Uani 1 1 d . . . . .
C17 C 0.0781(6) 0.1389(2) 0.38695(15) 0.0469(6) Uani 1 1 d . . . . .
H17 H 0.206818 0.110527 0.363952 0.056 Uiso 1 1 calc R U . . .
C16 C -0.0665(6) 0.0802(2) 0.42535(15) 0.0531(7) Uani 1 1 d . . . . .
H16 H -0.033072 0.012608 0.428196 0.064 Uiso 1 1 calc R U . . .
C14 C -0.3085(6) 0.2206(3) 0.45526(16) 0.0554(8) Uani 1 1 d . . . . .
H14 H -0.439108 0.247928 0.478109 0.066 Uiso 1 1 calc R U . . .
C15 C -0.2579(7) 0.1205(2) 0.45914(16) 0.0571(8) Uani 1 1 d . . . . .
H15 H -0.354045 0.080413 0.484751 0.068 Uiso 1 1 calc R U . . .
C1 C 0.7326(10) 0.5922(3) 0.4576(2) 0.0914(14) Uani 1 1 d . . . . .
H1 H 0.864783 0.602569 0.490490 0.110 Uiso 1 1 calc R U . . .

loop_
_atom_site_aniso_label
_atom_site_aniso_U_11
_atom_site_aniso_U_22
_atom_site_aniso_U_33
_atom_site_aniso_U_23
_atom_site_aniso_U_13
_atom_site_aniso_U_12
Br1 0.0674(2) 0.0704(2) 0.0550(2) 0.00829(15) 0.02806(17) 0.00717(16)
O1 0.0774(14) 0.0373(10) 0.0518(12) -0.0110(9) 0.0221(11) -0.0132(10)
N1 0.0425(11) 0.0360(11) 0.0387(12) 0.0000(9) 0.0057(9) 0.0012(9)
N2 0.0479(12) 0.0302(10) 0.0411(12) -0.0040(9) 0.0091(10) -0.0004(9)
C4 0.0419(13) 0.0358(12) 0.0354(13) 0.0035(10) 0.0005(11) 0.0013(10)
C11 0.0368(12) 0.0353(12) 0.0368(13) -0.0004(10) 0.0048(10) 0.0000(10)
C12 0.0384(13) 0.0424(13) 0.0339(13) 0.0006(11) 0.0017(11) -0.0030(10)
C9 0.0390(12) 0.0346(12) 0.0342(13) 0.0007(10) 0.0049(10) 0.0004(10)
C10 0.0467(14) 0.0344(13) 0.0370(14) -0.0008(11) 0.0047(11) -0.0026(11)
C13 0.0426(14) 0.0514(16) 0.0432(16) 0.0013(12) 0.0067(12) 0.0045(12)
C8 0.0464(14) 0.0389(13) 0.0390(14) 0.0017(11) 0.0051(11) 0.0021(11)
C5 0.0573(17) 0.0347(13) 0.0470(16) 0.0029(11) 0.0069(13) -0.0069(12)
C3 0.0606(17) 0.0311(13) 0.0553(18) -0.0041(12) 0.0119(14) 0.0050(12)
C6 0.0541(16) 0.0477(16) 0.0470(16) 0.0093(13) 0.0106(13) -0.0088(13)
C7 0.0446(14) 0.0519(15) 0.0387(15) 0.0048(12) 0.0099(12) 0.0055(12)
C2 0.071(2) 0.0424(15) 0.0498(18) -0.0138(13) 0.0087(16) 0.0029(14)
C17 0.0518(16) 0.0413(14) 0.0490(17) -0.0022(12) 0.0124(13) -0.0046(12)
C16 0.0655(19) 0.0450(16) 0.0498(17) 0.0043(13) 0.0110(15) -0.0096(14)
C14 0.0477(16) 0.071(2) 0.0501(18) 0.0004(15) 0.0167(14) -0.0030(14)
C15 0.0626(19) 0.064(2) 0.0464(18) 0.0072(14) 0.0155(15) -0.0194(15)
C1 0.101(3) 0.091(3) 0.079(3) -0.037(3) -0.009(3) 0.013(3)

loop_
_atom_type_symbol
_atom_type_description
_atom_type_scat_dispersion_real
_atom_type_scat_dispersion_imag
_atom_type_scat_source
C C 0.0033 0.0016 'International Tables Vol C Tables 4.2.6.8 and 6.1.1.4'
H H 0.0000 0.0000 'International Tables Vol C Tables 4.2.6.8 and 6.1.1.4'
Br Br -0.2901 2.4595 'International Tables Vol C Tables 4.2.6.8 and 6.1.1.4'
N N 0.0061 0.0033 'International Tables Vol C Tables 4.2.6.8 and 6.1.1.4'
O O 0.0106 0.0060 'International Tables Vol C Tables 4.2.6.8 and 6.1.1.4'

loop_
_geom_angle_atom_site_label_1
_geom_angle_atom_site_label_2
_geom_angle_atom_site_label_3
_geom_angle
_geom_angle_site_symmetry_1
_geom_angle_site_symmetry_3
_geom_angle_publ_flag
C11 N1 N2 120.7(2) . . ?
N1 N2 C4 123.6(2) . . ?
N1 N2 C3 113.5(2) . . ?
C4 N2 C3 122.8(2) . . ?
N2 C4 C9 118.2(2) . . ?
N2 C4 C5 122.2(2) . . ?
C9 C4 C5 119.6(3) . . ?
N1 C11 C12 114.2(2) . . ?
N1 C11 C10 122.5(2) . . ?
C10 C11 C12 123.3(2) . . ?
C13 C12 C11 120.6(2) . . ?
C13 C12 C17 118.0(3) . . ?
C17 C12 C11 121.4(2) . . ?
C4 C9 C10 120.1(2) . . ?
C8 C9 C4 119.4(2) . . ?
C8 C9 C10 120.5(2) . . ?
O1 C10 C11 123.5(2) . . ?
O1 C10 C9 122.1(3) . . ?
C9 C10 C11 114.4(2) . . ?
C12 C13 H13 119.5 . . ?
C14 C13 C12 121.0(3) . . ?
C14 C13 H13 119.5 . . ?
C9 C8 H8 120.0 . . ?
C7 C8 C9 120.0(3) . . ?
C7 C8 H8 120.0 . . ?
C4 C5 H5 119.9 . . ?
C6 C5 C4 120.1(3) . . ?
C6 C5 H5 119.9 . . ?
N2 C3 H3A 109.1 . . ?
N2 C3 H3B 109.1 . . ?
H3A C3 H3B 107.8 . . ?
C2 C3 N2 112.5(2) . . ?
C2 C3 H3A 109.1 . . ?
C2 C3 H3B 109.1 . . ?
C5 C6 H6 120.0 . . ?
C5 C6 C7 120.1(3) . . ?
C7 C6 H6 120.0 . . ?
C8 C7 Br1 120.4(2) . . ?
C8 C7 C6 120.8(3) . . ?
C6 C7 Br1 118.8(2) . . ?
C1 C2 C3 177.2(4) . . ?
C12 C17 H17 119.8 . . ?
C16 C17 C12 120.3(3) . . ?
C16 C17 H17 119.8 . . ?
C17 C16 H16 119.7 . . ?
C15 C16 C17 120.7(3) . . ?
C15 C16 H16 119.7 . . ?
C13 C14 H14 120.0 . . ?
C15 C14 C13 120.0(3) . . ?
C15 C14 H14 120.0 . . ?
C16 C15 C14 120.0(3) . . ?
C16 C15 H15 120.0 . . ?
C14 C15 H15 120.0 . . ?
C2 C1 H1 180.0 . . ?

loop_
_geom_bond_atom_site_label_1
_geom_bond_atom_site_label_2
_geom_bond_distance
_geom_bond_site_symmetry_2
_geom_bond_publ_flag
Br1 C7 1.893(3) . ?
O1 C10 1.237(3) . ?
N1 N2 1.335(3) . ?
N1 C11 1.315(3) . ?
N2 C4 1.375(3) . ?
N2 C3 1.470(3) . ?
C4 C9 1.403(3) . ?
C4 C5 1.403(4) . ?
C11 C12 1.486(4) . ?
C11 C10 1.463(4) . ?
C12 C13 1.395(4) . ?
C12 C17 1.400(4) . ?
C9 C10 1.454(4) . ?
C9 C8 1.402(4) . ?
C13 H13 0.9300 . ?
C13 C14 1.382(4) . ?
C8 H8 0.9300 . ?
C8 C7 1.362(4) . ?
C5 H5 0.9300 . ?
C5 C6 1.365(4) . ?
C3 H3A 0.9700 . ?
C3 H3B 0.9700 . ?
C3 C2 1.458(5) . ?
C6 H6 0.9300 . ?
C6 C7 1.401(4) . ?
C2 C1 1.152(5) . ?
C17 H17 0.9300 . ?
C17 C16 1.385(4) . ?
C16 H16 0.9300 . ?
C16 C15 1.368(5) . ?
C14 H14 0.9300 . ?
C14 C15 1.378(5) . ?
C15 H15 0.9300 . ?
C1 H1 0.9300 . ?

loop_
_geom_torsion_atom_site_label_1
_geom_torsion_atom_site_label_2
_geom_torsion_atom_site_label_3
_geom_torsion_atom_site_label_4
_geom_torsion
_geom_torsion_site_symmetry_1
_geom_torsion_site_symmetry_2
_geom_torsion_site_symmetry_3
_geom_torsion_site_symmetry_4
_geom_torsion_publ_flag
N1 N2 C4 C9 5.9(4) . . . . ?
N1 N2 C4 C5 -174.1(2) . . . . ?
N1 N2 C3 C2 94.9(3) . . . . ?
N1 C11 C12 C13 24.3(3) . . . . ?
N1 C11 C12 C17 -152.2(3) . . . . ?
N1 C11 C10 O1 -173.3(3) . . . . ?
N1 C11 C10 C9 6.0(4) . . . . ?
N2 N1 C11 C12 177.5(2) . . . . ?
N2 N1 C11 C10 -1.7(4) . . . . ?
N2 C4 C9 C10 -1.0(4) . . . . ?
N2 C4 C9 C8 178.8(2) . . . . ?
N2 C4 C5 C6 -179.5(3) . . . . ?
C4 N2 C3 C2 -80.7(3) . . . . ?
C4 C9 C10 O1 174.8(3) . . . . ?
C4 C9 C10 C11 -4.4(4) . . . . ?
C4 C9 C8 C7 0.2(4) . . . . ?
C4 C5 C6 C7 1.3(4) . . . . ?
C11 N1 N2 C4 -4.6(4) . . . . ?
C11 N1 N2 C3 179.8(2) . . . . ?
C11 C12 C13 C14 -176.4(3) . . . . ?
C11 C12 C17 C16 176.0(3) . . . . ?
C12 C11 C10 O1 7.6(4) . . . . ?
C12 C11 C10 C9 -173.2(2) . . . . ?
C12 C13 C14 C15 0.2(5) . . . . ?
C12 C17 C16 C15 0.5(5) . . . . ?
C9 C4 C5 C6 0.5(4) . . . . ?
C9 C8 C7 Br1 -178.4(2) . . . . ?
C9 C8 C7 C6 1.6(4) . . . . ?
C10 C11 C12 C13 -156.5(3) . . . . ?
C10 C11 C12 C17 27.0(4) . . . . ?
C10 C9 C8 C7 179.9(2) . . . . ?
C13 C12 C17 C16 -0.6(4) . . . . ?
C13 C14 C15 C16 -0.3(5) . . . . ?
C8 C9 C10 O1 -5.0(4) . . . . ?
C8 C9 C10 C11 175.8(2) . . . . ?
C5 C4 C9 C10 179.0(2) . . . . ?
C5 C4 C9 C8 -1.3(4) . . . . ?
C5 C6 C7 Br1 177.7(2) . . . . ?
C5 C6 C7 C8 -2.4(4) . . . . ?
C3 N2 C4 C9 -179.0(2) . . . . ?
C3 N2 C4 C5 1.1(4) . . . . ?
C17 C12 C13 C14 0.3(4) . . . . ?
C17 C16 C15 C14 -0.1(5) . . . . ?
